data_4110568
loop_
_publ_author_name
'Brandi L. Schottel'
'Helen T. Chifotides'
'Mikhail Shatruk'
'Abdellatif Chouai'
'Lisa M. P\'erez'
'John Bacsa'
'Kim R. Dunbar'

_publ_contact_author_address
; 
Department of Chemistry
Texas A&M University
PO Box 30012 
College Station 
Texas 77842-3012 
USA
;
_publ_contact_author_email bschottel@mail.chem.tamu.edu
_publ_contact_author_fax (979)8457177
_publ_contact_author_name 'Schottel, Brandi'
_publ_contact_author_phone (979)8621485
_publ_section_title
;
 Anion-\p Interactions as Controlling Elements in Self-Assembly Reactions
 of Ag(I) Complexes with \p-Acidic Aromatic Rings
;
_journal_name_full 'Journal of the American Chemical Society'
_journal_page_first 5895
_journal_page_last 5912
_journal_paper_doi 10.1021/ja0606273
_journal_volume 128
_journal_year 2006
_chemical_formula_sum 'C28 H22 Ag2 F12 N14 P2'
_chemical_formula_weight 1060.28
_chemical_name_common '[Ag2(bptz)2(CH3CN)2][PF6]2'
_chemical_name_systematic
; 
 ? 
;
_space_group_IT_number 14
_symmetry_cell_setting monoclinic
_symmetry_space_group_name_Hall '-P 2ybc'
_symmetry_space_group_name_H-M 'P 1 21/c 1'
_atom_sites_solution_hydrogens geom
_atom_sites_solution_primary direct
_atom_sites_solution_secondary difmap
_audit_creation_method SHELXL-97
_cell_angle_alpha 90.00
_cell_angle_beta 97.73(3)
_cell_angle_gamma 90.00
_cell_formula_units_Z 2
_cell_length_a 8.2210(16)
_cell_length_b 12.674(3)
_cell_length_c 17.096(3)
_cell_measurement_reflns_used 108
_cell_measurement_temperature 110(2)
_cell_volume 1765.1(6)
_computing_cell_refinement 'SMART V5.625 (Bruker, 2000)'
_computing_data_collection 'SMART V5.625 (Bruker, 2000)'
_computing_data_reduction 'SAINT V6.32 (Bruker, 2001)'
_computing_molecular_graphics 'X-Seed (Barbour, 2001)'
_computing_structure_refinement 'SHELXL-97 (Sheldrick, 1997)'
_computing_structure_solution 'SHELXS-97 (Sheldrick, 1997)'
_diffrn_ambient_temperature 110(2)
_diffrn_measured_fraction_theta_full 0.960
_diffrn_measured_fraction_theta_max 0.960
_diffrn_measurement_device_type 'SMART APEX CCD area-detector'
_diffrn_measurement_method 'profile data from \w scans'
_diffrn_radiation_monochromator graphite
_diffrn_radiation_source 'fine-focus sealed tube'
_diffrn_radiation_type MoK\a
_diffrn_radiation_wavelength 0.71073
_diffrn_reflns_av_R_equivalents 0.0638
_diffrn_reflns_av_sigmaI/netI 0.0740
_diffrn_reflns_limit_h_max 10
_diffrn_reflns_limit_h_min -10
_diffrn_reflns_limit_k_max 15
_diffrn_reflns_limit_k_min -16
_diffrn_reflns_limit_l_max 19
_diffrn_reflns_limit_l_min -21
_diffrn_reflns_number 12888
_diffrn_reflns_theta_full 27.48
_diffrn_reflns_theta_max 27.48
_diffrn_reflns_theta_min 2.50
_diffrn_standards_decay_% 0
_exptl_absorpt_coefficient_mu 1.311
_exptl_absorpt_correction_T_max 0.9024
_exptl_absorpt_correction_T_min 0.8079
_exptl_absorpt_correction_type multi-scan
_exptl_absorpt_process_details 'SADABS v2.03 (Bruker, 2003)'
_exptl_crystal_colour violet
_exptl_crystal_density_diffrn 1.995
_exptl_crystal_description plate
_exptl_crystal_F_000 1040
_exptl_crystal_size_max 0.17
_exptl_crystal_size_mid 0.13
_exptl_crystal_size_min 0.08
_refine_diff_density_max 2.213
_refine_diff_density_min -1.212
_refine_diff_density_rms 0.211
_refine_ls_extinction_method none
_refine_ls_goodness_of_fit_ref 1.050
_refine_ls_hydrogen_treatment mixed
_refine_ls_matrix_type full
_refine_ls_number_parameters 257
_refine_ls_number_reflns 3893
_refine_ls_number_restraints 30
_refine_ls_restrained_S_all 1.051
_refine_ls_R_factor_all 0.1108
_refine_ls_R_factor_gt 0.0776
_refine_ls_shift/su_max 0.000
_refine_ls_shift/su_mean 0.000
_refine_ls_structure_factor_coef Fsqd
_refine_ls_weighting_details 'calc w=1/[\s^2^(Fo^2^)+(0.1201P)^2^+4.0548P] where P=(Fo^2^+2Fc^2^)/3'
_refine_ls_weighting_scheme calc
_refine_ls_wR_factor_gt 0.1897
_refine_ls_wR_factor_ref 0.2094
_reflns_number_gt 2707
_reflns_number_total 3893
_reflns_threshold_expression >2sigma(I)
_cod_data_source_file ja0606273si20060126_065828.cif
_cod_data_source_block c:\structures\bs025\work\bs025
_cod_database_code 4110568

loop_
_symmetry_equiv_pos_as_xyz
'x, y, z'
'-x, y+1/2, -z+1/2'
'-x, -y, -z'
'x, -y-1/2, z-1/2'

loop_
_atom_site_label
_atom_site_type_symbol
_atom_site_fract_x
_atom_site_fract_y
_atom_site_fract_z
_atom_site_U_iso_or_equiv
_atom_site_adp_type
_atom_site_occupancy
_atom_site_symmetry_multiplicity
_atom_site_calc_flag
_atom_site_refinement_flags
_atom_site_disorder_assembly
_atom_site_disorder_group
Ag1 Ag 0.50718(6) 0.06874(4) 0.12683(3) 0.0361(2) Uani 1 1 d . . .
P1 P -0.0154(4) 0.2688(3) -0.0791(2) 0.0356(7) Uani 0.698(6) 1 d PD A -1
P1B P -0.0135(9) 0.2861(6) -0.0741(4) 0.0356(7) Uani 0.30 1 d PD A -2
F1 F 0.0079(10) 0.3442(6) -0.1507(4) 0.0780(11) Uani 0.698(6) 1 d PD A -1
F2 F 0.1666(8) 0.2894(7) -0.0396(4) 0.0780(11) Uani 0.698(6) 1 d PD A -1
F3 F -0.0597(10) 0.3681(5) -0.0289(5) 0.0780(11) Uani 0.698(6) 1 d PD A -1
F4 F 0.0384(9) 0.1713(5) -0.1275(4) 0.0780(11) Uani 0.698(6) 1 d PD A -1
F5 F -0.2024(7) 0.2463(7) -0.1122(4) 0.0780(11) Uani 0.698(6) 1 d PD A -1
F6 F -0.0414(9) 0.1936(5) -0.0055(4) 0.0780(11) Uani 0.698(6) 1 d PD A -1
F1B F 0.0345(14) 0.2866(10) -0.1607(5) 0.0780(11) Uani 0.30 1 d PD A -2
F2B F 0.1067(13) 0.3817(8) -0.0504(7) 0.0780(11) Uani 0.30 1 d PD A -2
F3B F -0.1581(12) 0.3664(9) -0.1007(7) 0.0780(11) Uani 0.30 1 d PD A -2
F4B F 0.1302(12) 0.2059(9) -0.0465(7) 0.0780(11) Uani 0.30 1 d PD A -2
F5B F -0.1364(14) 0.1909(8) -0.0967(7) 0.0780(11) Uani 0.30 1 d PD A -2
F6B F -0.0635(15) 0.2855(11) 0.0129(5) 0.0780(11) Uani 0.30 1 d PD A -2
N1 N 0.6239(8) -0.0427(5) 0.2313(4) 0.0367(14) Uani 1 1 d . . .
N2 N 0.5460(7) -0.1166(4) 0.0797(3) 0.0318(13) Uani 1 1 d . . .
N3 N 0.4843(7) -0.1552(5) 0.0092(3) 0.0321(13) Uani 1 1 d . . .
N4 N 0.5636(8) -0.2916(5) 0.1313(4) 0.0397(15) Uani 1 1 d . . .
N5 N 0.5003(8) -0.3276(5) 0.0623(4) 0.0399(15) Uani 1 1 d . . .
N6 N 0.3714(7) -0.2362(5) -0.1356(3) 0.0373(14) Uani 1 1 d . . .
N7 N 0.2314(8) 0.0565(5) 0.1173(4) 0.0398(15) Uani 1 1 d . . .
C1 C 0.6813(11) -0.0064(7) 0.3031(5) 0.048(2) Uani 1 1 d . . .
H1 H 0.6660 0.0663 0.3135 0.058 Uiso 1 1 calc R . .
C2 C 0.7618(11) -0.0677(6) 0.3634(5) 0.047(2) Uani 1 1 d . . .
H2 H 0.7986 -0.0390 0.4140 0.056 Uiso 1 1 calc R . .
C3 C 0.7859(10) -0.1735(7) 0.3459(5) 0.0461(19) Uani 1 1 d . . .
H3 H 0.8426 -0.2184 0.3850 0.055 Uiso 1 1 calc R . .
C4 C 0.7295(10) -0.2129(6) 0.2741(5) 0.0448(19) Uani 1 1 d . . .
H4 H 0.7436 -0.2854 0.2626 0.054 Uiso 1 1 calc R . .
C5 C 0.6504(8) -0.1455(5) 0.2170(4) 0.0296(14) Uani 1 1 d . . .
C6 C 0.5790(9) -0.1873(5) 0.1384(4) 0.0339(15) Uani 1 1 d . . .
C7 C 0.4639(8) -0.2593(5) 0.0029(4) 0.0325(15) Uani 1 1 d . . .
C8 C 0.3877(8) -0.3025(5) -0.0738(4) 0.0332(15) Uani 1 1 d . . .
C9 C 0.3342(10) -0.4063(6) -0.0786(5) 0.0417(18) Uani 1 1 d . . .
H9 H 0.3484 -0.4510 -0.0336 0.050 Uiso 1 1 calc R . .
C10 C 0.2591(11) -0.4431(6) -0.1511(6) 0.049(2) Uani 1 1 d . . .
H10 H 0.2199 -0.5136 -0.1565 0.059 Uiso 1 1 calc R . .
C11 C 0.2424(10) -0.3765(7) -0.2147(5) 0.048(2) Uani 1 1 d . . .
H11 H 0.1924 -0.3998 -0.2650 0.058 Uiso 1 1 calc R . .
C12 C 0.3007(9) -0.2737(6) -0.2035(5) 0.0423(18) Uani 1 1 d . . .
H12 H 0.2887 -0.2277 -0.2478 0.051 Uiso 1 1 calc R . .
C13 C 0.0919(10) 0.0516(6) 0.1121(6) 0.050(2) Uani 1 1 d . . .
C14 C -0.0844(12) 0.0441(11) 0.1060(13) 0.137(8) Uani 1 1 d . . .
H14A H -0.1161 -0.0298 0.1114 0.206 Uiso 1 1 calc R . .
H14B H -0.1339 0.0710 0.0545 0.206 Uiso 1 1 calc R . .
H14C H -0.1230 0.0861 0.1480 0.206 Uiso 1 1 calc R . .

loop_
_atom_site_aniso_label
_atom_site_aniso_U_11
_atom_site_aniso_U_22
_atom_site_aniso_U_33
_atom_site_aniso_U_23
_atom_site_aniso_U_13
_atom_site_aniso_U_12
Ag1 0.0320(3) 0.0322(3) 0.0426(3) 0.0037(2) 0.0001(2) 0.0002(2)
P1 0.0354(10) 0.0332(15) 0.0377(12) -0.0048(10) 0.0038(8) 0.0030(9)
P1B 0.0354(10) 0.0332(15) 0.0377(12) -0.0048(10) 0.0038(8) 0.0030(9)
F1 0.077(2) 0.090(3) 0.066(2) -0.0067(19) 0.0065(16) 0.003(2)
F2 0.077(2) 0.090(3) 0.066(2) -0.0067(19) 0.0065(16) 0.003(2)
F3 0.077(2) 0.090(3) 0.066(2) -0.0067(19) 0.0065(16) 0.003(2)
F4 0.077(2) 0.090(3) 0.066(2) -0.0067(19) 0.0065(16) 0.003(2)
F5 0.077(2) 0.090(3) 0.066(2) -0.0067(19) 0.0065(16) 0.003(2)
F6 0.077(2) 0.090(3) 0.066(2) -0.0067(19) 0.0065(16) 0.003(2)
F1B 0.077(2) 0.090(3) 0.066(2) -0.0067(19) 0.0065(16) 0.003(2)
F2B 0.077(2) 0.090(3) 0.066(2) -0.0067(19) 0.0065(16) 0.003(2)
F3B 0.077(2) 0.090(3) 0.066(2) -0.0067(19) 0.0065(16) 0.003(2)
F4B 0.077(2) 0.090(3) 0.066(2) -0.0067(19) 0.0065(16) 0.003(2)
F5B 0.077(2) 0.090(3) 0.066(2) -0.0067(19) 0.0065(16) 0.003(2)
F6B 0.077(2) 0.090(3) 0.066(2) -0.0067(19) 0.0065(16) 0.003(2)
N1 0.044(3) 0.031(3) 0.035(3) 0.005(3) 0.006(3) 0.007(3)
N2 0.029(3) 0.025(3) 0.040(3) 0.007(3) 0.001(2) -0.002(2)
N3 0.029(3) 0.031(3) 0.035(3) 0.006(2) 0.003(2) -0.001(2)
N4 0.047(3) 0.032(3) 0.039(3) 0.007(3) -0.001(3) -0.004(3)
N5 0.046(4) 0.032(3) 0.040(4) 0.004(3) -0.002(3) 0.000(3)
N6 0.031(3) 0.044(4) 0.035(3) -0.005(3) -0.001(3) 0.005(3)
N7 0.030(3) 0.037(4) 0.052(4) 0.001(3) 0.007(3) 0.003(3)
C1 0.062(5) 0.036(4) 0.045(5) -0.004(4) 0.004(4) 0.006(4)
C2 0.057(5) 0.050(5) 0.031(4) 0.003(4) -0.002(3) -0.001(4)
C3 0.053(5) 0.046(5) 0.035(4) 0.003(3) -0.007(3) -0.002(4)
C4 0.052(5) 0.037(4) 0.043(4) 0.006(3) -0.001(4) 0.001(4)
C5 0.029(3) 0.027(3) 0.032(3) 0.004(3) 0.000(3) -0.007(3)
C6 0.036(4) 0.025(3) 0.041(4) 0.008(3) 0.004(3) 0.002(3)
C7 0.025(3) 0.029(3) 0.043(4) 0.004(3) 0.003(3) -0.002(3)
C8 0.026(3) 0.033(4) 0.040(4) -0.003(3) 0.005(3) 0.000(3)
C9 0.046(4) 0.029(4) 0.047(5) -0.005(3) -0.001(4) 0.001(3)
C10 0.050(5) 0.037(4) 0.059(5) -0.013(4) -0.002(4) -0.002(4)
C11 0.051(5) 0.047(5) 0.045(5) -0.019(4) -0.002(4) -0.003(4)
C12 0.038(4) 0.044(4) 0.044(4) 0.007(4) 0.000(3) 0.002(3)
C13 0.033(4) 0.026(4) 0.091(7) -0.004(4) 0.005(4) -0.001(3)
C14 0.026(5) 0.098(10) 0.29(2) -0.071(12) 0.043(9) -0.002(5)

loop_
_atom_type_symbol
_atom_type_description
_atom_type_scat_dispersion_real
_atom_type_scat_dispersion_imag
_atom_type_scat_source
C C 0.0033 0.0016 'International Tables Vol C Tables 4.2.6.8 and 6.1.1.4'
H H 0.0000 0.0000 'International Tables Vol C Tables 4.2.6.8 and 6.1.1.4'
N N 0.0061 0.0033 'International Tables Vol C Tables 4.2.6.8 and 6.1.1.4'
F F 0.0171 0.0103 'International Tables Vol C Tables 4.2.6.8 and 6.1.1.4'
P P 0.1023 0.0942 'International Tables Vol C Tables 4.2.6.8 and 6.1.1.4'
Ag Ag -0.8971 1.1015 'International Tables Vol C Tables 4.2.6.8 and 6.1.1.4'

loop_
_geom_angle_atom_site_label_1
_geom_angle_atom_site_label_2
_geom_angle_atom_site_label_3
_geom_angle
_geom_angle_site_symmetry_1
_geom_angle_site_symmetry_3
N7 Ag1 N6 118.8(2) . 3_655
N7 Ag1 N1 108.3(2) . .
N6 Ag1 N1 111.4(2) 3_655 .
N7 Ag1 N2 94.7(2) . .
N6 Ag1 N2 142.64(19) 3_655 .
N1 Ag1 N2 68.29(19) . .
N7 Ag1 N3 96.5(2) . 3_655
N6 Ag1 N3 67.0(2) 3_655 3_655
N1 Ag1 N3 150.81(19) . 3_655
N2 Ag1 N3 95.04(18) . 3_655
F2 P1 F4 92.1(5) . .
F2 P1 F1 91.4(4) . .
F4 P1 F1 89.8(4) . .
F2 P1 F5 175.5(4) . .
F4 P1 F5 89.9(4) . .
F1 P1 F5 92.6(5) . .
F2 P1 F3 84.9(5) . .
F4 P1 F3 177.0(5) . .
F1 P1 F3 90.0(4) . .
F5 P1 F3 93.1(5) . .
F2 P1 F6 88.9(3) . .
F4 P1 F6 91.3(4) . .
F1 P1 F6 178.9(5) . .
F5 P1 F6 87.0(4) . .
F3 P1 F6 89.0(4) . .
F2B P1B F4B 90.0(5) . .
F2B P1B F1B 90.6(5) . .
F4B P1B F1B 90.6(5) . .
F2B P1B F3B 90.0(5) . .
F4B P1B F3B 179.3(6) . .
F1B P1B F3B 90.1(5) . .
F2B P1B F5B 178.9(6) . .
F4B P1B F5B 90.5(5) . .
F1B P1B F5B 90.3(5) . .
F3B P1B F5B 89.4(5) . .
F2B P1B F6B 89.8(5) . .
F4B P1B F6B 89.7(5) . .
F1B P1B F6B 179.5(6) . .
F3B P1B F6B 89.6(5) . .
F5B P1B F6B 89.3(5) . .
C1 N1 C5 116.9(6) . .
C1 N1 Ag1 122.9(5) . .
C5 N1 Ag1 119.8(5) . .
N3 N2 C6 116.3(6) . .
N3 N2 Ag1 125.6(4) . .
C6 N2 Ag1 113.8(4) . .
C7 N3 N2 117.6(6) . .
C7 N3 Ag1 111.5(5) . 3_655
N2 N3 Ag1 127.2(4) . 3_655
N5 N4 C6 116.8(6) . .
N4 N5 C7 118.8(6) . .
C12 N6 C8 117.0(7) . .
C12 N6 Ag1 121.1(5) . 3_655
C8 N6 Ag1 121.4(5) . 3_655
C13 N7 Ag1 179.2(7) . .
N1 C1 C2 124.4(8) . .
C1 C2 C3 116.6(7) . .
C4 C3 C2 120.6(8) . .
C3 C4 C5 118.8(8) . .
N1 C5 C4 122.6(6) . .
N1 C5 C6 116.9(6) . .
C4 C5 C6 120.3(6) . .
N4 C6 N2 125.9(7) . .
N4 C6 C5 117.2(6) . .
N2 C6 C5 116.8(6) . .
N3 C7 N5 124.6(7) . .
N3 C7 C8 118.1(6) . .
N5 C7 C8 117.3(6) . .
N6 C8 C9 123.4(7) . .
N6 C8 C7 116.8(6) . .
C9 C8 C7 119.7(7) . .
C8 C9 C10 118.1(8) . .
C11 C10 C9 119.1(8) . .
C10 C11 C12 118.2(8) . .
N6 C12 C11 124.1(8) . .
N7 C13 C14 179.3(13) . .

loop_
_geom_bond_atom_site_label_1
_geom_bond_atom_site_label_2
_geom_bond_distance
_geom_bond_site_symmetry_2
Ag1 N7 2.256(6) .
Ag1 N6 2.342(6) 3_655
Ag1 N1 2.376(6) .
Ag1 N2 2.517(6) .
Ag1 N3 2.580(6) 3_655
P1 F2 1.579(6) .
P1 F4 1.583(6) .
P1 F1 1.584(6) .
P1 F5 1.591(6) .
P1 F3 1.593(6) .
P1 F6 1.616(6) .
P1B F2B 1.581(8) .
P1B F4B 1.581(8) .
P1B F1B 1.582(8) .
P1B F3B 1.584(8) .
P1B F5B 1.588(8) .
P1B F6B 1.595(8) .
N1 C1 1.336(10) .
N1 C5 1.348(9) .
N2 N3 1.337(8) .
N2 C6 1.346(9) .
N3 C7 1.333(9) .
N3 Ag1 2.580(6) 3_655
N4 N5 1.307(9) .
N4 C6 1.332(9) .
N5 C7 1.336(9) .
N6 C12 1.316(10) .
N6 C8 1.341(9) .
N6 Ag1 2.342(6) 3_655
N7 C13 1.140(10) .
C1 C2 1.385(11) .
C2 C3 1.394(11) .
C3 C4 1.349(11) .
C4 C5 1.390(10) .
C5 C6 1.490(10) .
C7 C8 1.481(10) .
C8 C9 1.387(10) .
C9 C10 1.389(12) .
C10 C11 1.368(13) .
C11 C12 1.393(11) .
C13 C14 1.442(13) .
